data_4309896
loop_
_publ_author_name
'Thomas D. McGrath'
'Andreas Franken'
'Jason A. Kautz'
'F. Gordon A. Stone'

_publ_contact_author_address
; Department of Chemistry and Biochemistry
  Baylor University
  PO Box 97348
  Waco
  TX, 76798-7348
  USA
;
_publ_contact_author_email Gordon_Stone@baylor.edu
_publ_contact_author_fax '+1 254 710 2403'
_publ_contact_author_name 'Prof. F. Gordon A. Stone'
_publ_contact_author_phone '+1 254 710 4427'
_publ_section_title
;
Synthesis of Nickel-Monocarbollide Complexes by Oxidative Insertion
;
_journal_name_full 'Inorganic Chemistry'
_journal_page_first 8135
_journal_page_last 8144
_journal_paper_doi 10.1021/ic051115c
_journal_volume 44
_journal_year 2005
_chemical_formula_moiety 'C36 H30 N P2  C3 H11 B10 Ni O2'
_chemical_formula_sum 'C39 H41 B10 N Ni O2 P2'
_chemical_formula_weight 784.48
_chemical_name_systematic
; 
 ? 
;
_space_group_IT_number 14
_symmetry_cell_setting monoclinic
_symmetry_space_group_name_Hall '-P 2ybc'
_symmetry_space_group_name_H-M 'P 1 21/c 1'
_atom_sites_solution_hydrogens geom
_atom_sites_solution_primary direct
_atom_sites_solution_secondary difmap
_audit_creation_method SHELXL-97
_cell_angle_alpha 90.00
_cell_angle_beta 101.796(8)
_cell_angle_gamma 90.00
_cell_formula_units_Z 4
_cell_length_a 14.542(2)
_cell_length_b 18.249(4)
_cell_length_c 15.482(3)
_cell_measurement_reflns_used 9131
_cell_measurement_temperature 110(2)
_cell_measurement_theta_max 26.93
_cell_measurement_theta_min 2.61
_cell_volume 4021.8(13)
_computing_cell_refinement 'Bruker APEX2 (Bruker, 2003)'
_computing_data_collection 'Bruker APEX2 (Bruker, 2003)'
_computing_data_reduction 'Bruker APEX2 (Bruker, 2003)'
_computing_molecular_graphics 'Bruker SHELXTL (Bruker, 2001)'
_computing_publication_material 'Bruker SHELXTL (Bruker, 2001)'
_computing_structure_refinement 'Bruker SHELXTL (Bruker, 2001)'
_computing_structure_solution 'Bruker SHELXTL (Bruker, 2001)'
_diffrn_ambient_temperature 110(2)
_diffrn_measured_fraction_theta_full 0.997
_diffrn_measured_fraction_theta_max 0.959
_diffrn_measurement_device_type 'Bruker-Nonius X8 Apex CCD area detector'
_diffrn_measurement_method 'phi and omega scans'
_diffrn_radiation_monochromator graphite
_diffrn_radiation_source 'fine-focus sealed tube'
_diffrn_radiation_type MoK\a
_diffrn_radiation_wavelength 0.71073
_diffrn_reflns_av_R_equivalents 0.0620
_diffrn_reflns_av_sigmaI/netI 0.0754
_diffrn_reflns_limit_h_max 21
_diffrn_reflns_limit_h_min -19
_diffrn_reflns_limit_k_max 26
_diffrn_reflns_limit_k_min -26
_diffrn_reflns_limit_l_max 22
_diffrn_reflns_limit_l_min -22
_diffrn_reflns_number 95236
_diffrn_reflns_theta_full 28.00
_diffrn_reflns_theta_max 31.67
_diffrn_reflns_theta_min 2.08
_exptl_absorpt_coefficient_mu 0.598
_exptl_absorpt_correction_T_max 0.948
_exptl_absorpt_correction_T_min 0.852
_exptl_absorpt_correction_type multi-scan
_exptl_absorpt_process_details 'SADABS (Bruker, 2003)'
_exptl_crystal_colour orange
_exptl_crystal_density_diffrn 1.296
_exptl_crystal_density_method 'not measured'
_exptl_crystal_description block
_exptl_crystal_F_000 1624
_exptl_crystal_size_max 0.19
_exptl_crystal_size_mid 0.16
_exptl_crystal_size_min 0.10
_refine_diff_density_max 0.574
_refine_diff_density_min -0.590
_refine_diff_density_rms 0.074
_refine_ls_extinction_method none
_refine_ls_goodness_of_fit_ref 0.980
_refine_ls_hydrogen_treatment mixed
_refine_ls_matrix_type full
_refine_ls_number_parameters 496
_refine_ls_number_reflns 13022
_refine_ls_number_restraints 0
_refine_ls_restrained_S_all 0.980
_refine_ls_R_factor_all 0.0775
_refine_ls_R_factor_gt 0.0421
_refine_ls_shift/su_max 0.003
_refine_ls_shift/su_mean 0.000
_refine_ls_structure_factor_coef Fsqd
_refine_ls_weighting_details 'calc w=1/[\s^2^(Fo^2^)+(0.0579P)^2^+0.0000P] where P=(Fo^2^+2Fc^2^)/3'
_refine_ls_weighting_scheme calc
_refine_ls_wR_factor_gt 0.1026
_refine_ls_wR_factor_ref 0.1092
_reflns_number_gt 8181
_reflns_number_total 13022
_reflns_threshold_expression >2sigma(I)
_cod_data_source_file ic051115csi20050705_061607_2.cif
_cod_data_source_block 1a
_cod_depositor_comments
;
The following automatic conversions were performed:
'_symmetry_cell_setting' value 'Monoclinic' changed to 'monoclinic'
according to '/home/saulius/struct/CIF-dictionaries/cif_core.dic'
dictionary named 'cif_core.dic' version 2.4.1 from 2010-06-29.

Automatic conversion script
Id: cif_fix_enum 1527 2010-12-29 10:47:43Z saulius 
;
_cod_original_cell_volume 4021.9(13)
_cod_original_sg_symbol_H-M 'P 1 21/c 1 '
_cod_database_code 4309896

loop_
_symmetry_equiv_pos_as_xyz
'x, y, z'
'-x, y+1/2, -z+1/2'
'-x, -y, -z'
'x, -y-1/2, z-1/2'

loop_
_atom_site_label
_atom_site_type_symbol
_atom_site_fract_x
_atom_site_fract_y
_atom_site_fract_z
_atom_site_U_iso_or_equiv
_atom_site_adp_type
_atom_site_occupancy
_atom_site_symmetry_multiplicity
_atom_site_calc_flag
_atom_site_refinement_flags
_atom_site_disorder_assembly
_atom_site_disorder_group
Ni Ni 0.397204(14) 0.719049(12) 0.178562(14) 0.02184(7) Uani 1 1 d . . .
C1 C 0.28850(11) 0.71688(9) 0.05662(11) 0.0204(4) Uani 1 1 d . . .
H1 H 0.2953 0.7612 0.0132 0.024 Uiso 1 1 calc R . .
B3 B 0.36930(13) 0.64581(11) 0.07379(13) 0.0225(4) Uani 1 1 d . . .
H3 H 0.4321 0.6445 0.0422 0.027 Uiso 1 1 calc R . .
B4 B 0.25258(13) 0.63668(11) 0.00795(13) 0.0223(4) Uani 1 1 d . . .
H4 H 0.2398 0.6282 -0.0652 0.027 Uiso 1 1 calc R . .
B5 B 0.17681(13) 0.69019(10) 0.05625(12) 0.0199(4) Uani 1 1 d . . .
H5 H 0.1124 0.7166 0.0163 0.024 Uiso 1 1 calc R . .
B6 B 0.24996(13) 0.73360(11) 0.14966(13) 0.0212(4) Uani 1 1 d . . .
H6 H 0.2327 0.7904 0.1687 0.025 Uiso 1 1 calc R . .
B7 B 0.36983(13) 0.60201(11) 0.18268(13) 0.0206(4) Uani 1 1 d . . .
H7 H 0.4291 0.5695 0.2222 0.025 Uiso 1 1 calc R . .
B8 B 0.30150(13) 0.56578(10) 0.08417(13) 0.0225(4) Uani 1 1 d . . .
H8 H 0.3211 0.5113 0.0600 0.027 Uiso 1 1 calc R . .
B9 B 0.18171(13) 0.59428(11) 0.07492(13) 0.0211(4) Uani 1 1 d . . .
H9 H 0.1209 0.5579 0.0467 0.025 Uiso 1 1 calc R . .
B10 B 0.18111(13) 0.65651(10) 0.16511(13) 0.0200(4) Uani 1 1 d . . .
H10 H 0.1195 0.6637 0.1975 0.024 Uiso 1 1 calc R . .
B11 B 0.29683(13) 0.65837(11) 0.23284(13) 0.0207(4) Uani 1 1 d . . .
H11 H 0.3084 0.6636 0.3064 0.025 Uiso 1 1 calc R . .
B12 B 0.25174(12) 0.57505(11) 0.17950(13) 0.0210(4) Uani 1 1 d . . .
H12 H 0.2344 0.5267 0.2178 0.025 Uiso 1 1 calc R . .
C11 C 0.40647(13) 0.78678(11) 0.26379(15) 0.0388(5) Uani 1 1 d . . .
O11 O 0.41275(11) 0.82621(9) 0.32116(12) 0.0637(5) Uani 1 1 d . . .
C12 C 0.51223(13) 0.72573(12) 0.15555(12) 0.0350(5) Uani 1 1 d . . .
O12 O 0.58535(10) 0.72795(10) 0.14078(9) 0.0569(5) Uani 1 1 d . . .
N1 N 0.80136(8) 0.62454(7) 0.51964(8) 0.0162(3) Uani 1 1 d . . .
P1 P 0.89711(3) 0.66771(2) 0.55391(3) 0.01264(9) Uani 1 1 d . . .
C21 C 0.94614(10) 0.63784(8) 0.66430(10) 0.0144(3) Uani 1 1 d . . .
C22 C 0.91793(11) 0.57181(9) 0.69664(11) 0.0206(4) Uani 1 1 d . . .
H22 H 0.8715 0.5423 0.6607 0.025 Uiso 1 1 calc R . .
C23 C 0.95855(12) 0.54962(10) 0.78227(11) 0.0254(4) Uani 1 1 d . . .
H23 H 0.9400 0.5047 0.8046 0.031 Uiso 1 1 calc R . .
C24 C 1.02623(11) 0.59317(10) 0.83500(11) 0.0242(4) Uani 1 1 d . . .
H24 H 1.0535 0.5779 0.8933 0.029 Uiso 1 1 calc R . .
C25 C 1.05420(12) 0.65872(9) 0.80301(11) 0.0236(4) Uani 1 1 d . . .
H25 H 1.1002 0.6883 0.8394 0.028 Uiso 1 1 calc R . .
C26 C 1.01472(11) 0.68106(9) 0.71750(11) 0.0204(3) Uani 1 1 d . . .
H26 H 1.0343 0.7257 0.6952 0.024 Uiso 1 1 calc R . .
C31 C 0.98308(10) 0.64884(8) 0.48753(10) 0.0149(3) Uani 1 1 d . . .
C32 C 0.95829(11) 0.65745(10) 0.39564(11) 0.0238(4) Uani 1 1 d . . .
H32 H 0.8970 0.6739 0.3692 0.029 Uiso 1 1 calc R . .
C33 C 1.02251(12) 0.64217(10) 0.34331(12) 0.0278(4) Uani 1 1 d . . .
H33 H 1.0051 0.6484 0.2812 0.033 Uiso 1 1 calc R . .
C34 C 1.11209(12) 0.61779(9) 0.38085(12) 0.0250(4) Uani 1 1 d . . .
H34 H 1.1560 0.6077 0.3447 0.030 Uiso 1 1 calc R . .
C35 C 1.13716(12) 0.60829(10) 0.47118(11) 0.0267(4) Uani 1 1 d . . .
H35 H 1.1983 0.5912 0.4971 0.032 Uiso 1 1 calc R . .
C36 C 1.07306(11) 0.62378(9) 0.52437(11) 0.0231(4) Uani 1 1 d . . .
H36 H 1.0909 0.6172 0.5864 0.028 Uiso 1 1 calc R . .
C41 C 0.88149(10) 0.76560(8) 0.56133(10) 0.0134(3) Uani 1 1 d . . .
C42 C 0.90886(11) 0.81609(9) 0.50403(11) 0.0213(4) Uani 1 1 d . . .
H42 H 0.9409 0.8001 0.4597 0.026 Uiso 1 1 calc R . .
C43 C 0.88900(12) 0.89036(9) 0.51200(12) 0.0269(4) Uani 1 1 d . . .
H43 H 0.9072 0.9246 0.4724 0.032 Uiso 1 1 calc R . .
C44 C 0.84336(11) 0.91471(9) 0.57650(11) 0.0220(4) Uani 1 1 d . . .
H44 H 0.8307 0.9654 0.5816 0.026 Uiso 1 1 calc R . .
C45 C 0.81608(12) 0.86444(9) 0.63388(12) 0.0258(4) Uani 1 1 d . . .
H45 H 0.7846 0.8807 0.6784 0.031 Uiso 1 1 calc R . .
C46 C 0.83479(12) 0.79065(9) 0.62618(11) 0.0235(4) Uani 1 1 d . . .
H46 H 0.8157 0.7566 0.6654 0.028 Uiso 1 1 calc R . .
P2 P 0.70744(3) 0.63488(2) 0.44731(3) 0.01259(9) Uani 1 1 d . . .
C51 C 0.60810(10) 0.61395(8) 0.49689(10) 0.0147(3) Uani 1 1 d . . .
C52 C 0.62315(11) 0.57701(9) 0.57749(10) 0.0202(3) Uani 1 1 d . . .
H52 H 0.6851 0.5639 0.6063 0.024 Uiso 1 1 calc R . .
C53 C 0.54669(13) 0.55928(9) 0.61582(12) 0.0260(4) Uani 1 1 d . . .
H53 H 0.5566 0.5340 0.6706 0.031 Uiso 1 1 calc R . .
C54 C 0.45637(12) 0.57872(9) 0.57366(12) 0.0253(4) Uani 1 1 d . . .
H54 H 0.4047 0.5671 0.6001 0.030 Uiso 1 1 calc R . .
C55 C 0.44088(11) 0.61486(9) 0.49347(11) 0.0235(4) Uani 1 1 d . . .
H55 H 0.3788 0.6276 0.4649 0.028 Uiso 1 1 calc R . .
C56 C 0.51641(11) 0.63257(9) 0.45464(11) 0.0191(3) Uani 1 1 d . . .
H56 H 0.5057 0.6573 0.3995 0.023 Uiso 1 1 calc R . .
C61 C 0.70645(10) 0.57228(8) 0.35634(10) 0.0150(3) Uani 1 1 d . . .
C62 C 0.78363(11) 0.52678(9) 0.35536(11) 0.0212(4) Uani 1 1 d . . .
H62 H 0.8366 0.5281 0.4028 0.025 Uiso 1 1 calc R . .
C63 C 0.78243(13) 0.47955(10) 0.28463(12) 0.0281(4) Uani 1 1 d . . .
H63 H 0.8349 0.4488 0.2836 0.034 Uiso 1 1 calc R . .
C64 C 0.70516(13) 0.47721(10) 0.21585(12) 0.0283(4) Uani 1 1 d . . .
H64 H 0.7047 0.4448 0.1678 0.034 Uiso 1 1 calc R . .
C65 C 0.62804(12) 0.52206(10) 0.21661(12) 0.0275(4) Uani 1 1 d . . .
H65 H 0.5749 0.5200 0.1694 0.033 Uiso 1 1 calc R . .
C66 C 0.62883(11) 0.56985(9) 0.28634(11) 0.0214(4) Uani 1 1 d . . .
H66 H 0.5765 0.6010 0.2865 0.026 Uiso 1 1 calc R . .
C71 C 0.68823(10) 0.72577(8) 0.40083(10) 0.0151(3) Uani 1 1 d . . .
C72 C 0.64994(12) 0.77975(9) 0.44711(12) 0.0217(4) Uani 1 1 d . . .
H72 H 0.6286 0.7672 0.4992 0.026 Uiso 1 1 calc R . .
C73 C 0.64305(12) 0.85180(9) 0.41701(12) 0.0264(4) Uani 1 1 d . . .
H73 H 0.6162 0.8881 0.4483 0.032 Uiso 1 1 calc R . .
C74 C 0.67497(12) 0.87104(9) 0.34187(12) 0.0265(4) Uani 1 1 d . . .
H74 H 0.6706 0.9204 0.3219 0.032 Uiso 1 1 calc R . .
C75 C 0.71361(13) 0.81760(10) 0.29567(12) 0.0293(4) Uani 1 1 d . . .
H75 H 0.7361 0.8306 0.2443 0.035 Uiso 1 1 calc R . .
C76 C 0.71939(12) 0.74520(9) 0.32468(11) 0.0216(4) Uani 1 1 d . . .
H76 H 0.7447 0.7088 0.2923 0.026 Uiso 1 1 calc R . .

loop_
_atom_site_aniso_label
_atom_site_aniso_U_11
_atom_site_aniso_U_22
_atom_site_aniso_U_33
_atom_site_aniso_U_23
_atom_site_aniso_U_13
_atom_site_aniso_U_12
Ni 0.01814(11) 0.02208(13) 0.02382(13) 0.00254(9) 0.00080(9) -0.00321(9)
C1 0.0196(8) 0.0190(9) 0.0221(9) 0.0041(7) 0.0029(7) -0.0004(7)
B3 0.0205(9) 0.0254(11) 0.0229(10) 0.0011(8) 0.0077(8) 0.0035(8)
B4 0.0239(9) 0.0238(10) 0.0191(10) -0.0013(8) 0.0042(8) 0.0022(8)
B5 0.0175(8) 0.0200(10) 0.0204(10) -0.0006(8) -0.0004(7) 0.0016(7)
B6 0.0224(9) 0.0187(10) 0.0215(10) -0.0023(8) 0.0017(8) 0.0028(7)
B7 0.0164(8) 0.0203(10) 0.0242(10) 0.0061(8) 0.0022(7) 0.0020(7)
B8 0.0224(9) 0.0172(10) 0.0275(11) -0.0005(8) 0.0036(8) 0.0026(8)
B9 0.0192(9) 0.0198(10) 0.0234(10) -0.0012(8) 0.0018(7) -0.0014(7)
B10 0.0186(9) 0.0223(10) 0.0196(10) -0.0002(8) 0.0050(7) 0.0012(7)
B11 0.0189(9) 0.0252(10) 0.0173(10) 0.0039(8) 0.0022(7) -0.0025(7)
B12 0.0188(9) 0.0186(10) 0.0255(11) 0.0058(8) 0.0043(8) 0.0003(7)
C11 0.0263(10) 0.0318(11) 0.0510(14) -0.0080(10) -0.0095(9) 0.0028(8)
O11 0.0521(10) 0.0530(11) 0.0722(12) -0.0371(10) -0.0193(9) 0.0118(8)
C12 0.0264(10) 0.0558(14) 0.0211(10) 0.0094(9) 0.0005(8) -0.0130(9)
O12 0.0271(8) 0.1157(15) 0.0282(8) 0.0048(8) 0.0061(6) -0.0224(8)
N1 0.0163(6) 0.0125(7) 0.0179(7) 0.0036(5) -0.0010(5) -0.0032(5)
P1 0.01342(18) 0.0123(2) 0.0119(2) 0.00121(15) 0.00203(14) -0.00084(15)
C21 0.0150(7) 0.0157(8) 0.0127(8) 0.0015(6) 0.0033(6) 0.0028(6)
C22 0.0183(8) 0.0219(9) 0.0205(9) 0.0042(7) 0.0013(6) -0.0012(6)
C23 0.0233(8) 0.0277(10) 0.0256(10) 0.0135(8) 0.0058(7) 0.0004(7)
C24 0.0256(8) 0.0344(10) 0.0129(8) 0.0036(7) 0.0045(7) 0.0122(8)
C25 0.0248(8) 0.0245(9) 0.0185(9) -0.0049(7) -0.0021(7) 0.0047(7)
C26 0.0237(8) 0.0162(8) 0.0202(9) 0.0000(7) 0.0022(7) 0.0013(7)
C31 0.0177(7) 0.0110(8) 0.0164(8) 0.0003(6) 0.0047(6) -0.0024(6)
C32 0.0185(8) 0.0349(10) 0.0180(9) 0.0046(7) 0.0040(7) -0.0006(7)
C33 0.0287(9) 0.0389(11) 0.0175(9) 0.0022(8) 0.0086(7) -0.0034(8)
C34 0.0298(9) 0.0208(9) 0.0286(10) 0.0024(7) 0.0161(8) 0.0032(7)
C35 0.0218(8) 0.0297(10) 0.0300(10) 0.0067(8) 0.0083(7) 0.0093(7)
C36 0.0232(8) 0.0277(10) 0.0189(9) 0.0029(7) 0.0055(7) 0.0058(7)
C41 0.0127(7) 0.0127(7) 0.0138(8) -0.0001(6) 0.0008(6) -0.0007(5)
C42 0.0218(8) 0.0178(8) 0.0278(10) 0.0020(7) 0.0134(7) 0.0013(7)
C43 0.0288(9) 0.0185(9) 0.0374(11) 0.0071(8) 0.0162(8) -0.0015(7)
C44 0.0227(8) 0.0146(8) 0.0283(10) -0.0003(7) 0.0043(7) -0.0003(6)
C45 0.0353(10) 0.0199(9) 0.0249(10) -0.0037(7) 0.0126(8) 0.0034(7)
C46 0.0333(9) 0.0176(9) 0.0229(9) 0.0019(7) 0.0137(7) -0.0005(7)
P2 0.01291(18) 0.01148(19) 0.0132(2) 0.00021(15) 0.00230(14) -0.00135(15)
C51 0.0185(7) 0.0112(7) 0.0152(8) -0.0031(6) 0.0052(6) -0.0041(6)
C52 0.0225(8) 0.0195(9) 0.0182(9) -0.0007(7) 0.0035(6) -0.0037(6)
C53 0.0363(10) 0.0251(10) 0.0184(9) 0.0005(7) 0.0103(7) -0.0083(8)
C54 0.0265(9) 0.0243(10) 0.0291(10) -0.0060(8) 0.0151(8) -0.0092(7)
C55 0.0182(8) 0.0261(9) 0.0283(10) -0.0036(8) 0.0096(7) -0.0030(7)
C56 0.0181(7) 0.0186(8) 0.0212(9) -0.0012(7) 0.0053(6) -0.0006(6)
C61 0.0183(7) 0.0123(8) 0.0164(8) 0.0005(6) 0.0079(6) -0.0031(6)
C62 0.0247(8) 0.0179(9) 0.0216(9) 0.0035(7) 0.0062(7) 0.0041(7)
C63 0.0390(10) 0.0199(9) 0.0301(10) 0.0014(8) 0.0185(8) 0.0105(8)
C64 0.0434(11) 0.0199(9) 0.0267(10) -0.0089(8) 0.0188(8) -0.0067(8)
C65 0.0258(9) 0.0342(11) 0.0233(9) -0.0118(8) 0.0075(7) -0.0086(8)
C66 0.0171(8) 0.0253(9) 0.0224(9) -0.0064(7) 0.0054(6) -0.0016(7)
C71 0.0138(7) 0.0129(8) 0.0170(8) 0.0005(6) -0.0005(6) -0.0007(6)
C72 0.0253(8) 0.0170(8) 0.0245(9) -0.0020(7) 0.0095(7) -0.0018(7)
C73 0.0300(9) 0.0146(9) 0.0348(11) -0.0035(7) 0.0068(8) 0.0015(7)
C74 0.0382(10) 0.0130(8) 0.0253(10) 0.0039(7) -0.0008(8) -0.0003(7)
C75 0.0450(11) 0.0232(10) 0.0204(9) 0.0062(8) 0.0083(8) -0.0011(8)
C76 0.0289(9) 0.0183(9) 0.0184(9) 0.0019(7) 0.0068(7) 0.0023(7)

loop_
_atom_type_symbol
_atom_type_description
_atom_type_scat_dispersion_real
_atom_type_scat_dispersion_imag
_atom_type_scat_source
C C 0.0033 0.0016 'International Tables Vol C Tables 4.2.6.8 and 6.1.1.4'
H H 0.0000 0.0000 'International Tables Vol C Tables 4.2.6.8 and 6.1.1.4'
B B 0.0013 0.0007 'International Tables Vol C Tables 4.2.6.8 and 6.1.1.4'
N N 0.0061 0.0033 'International Tables Vol C Tables 4.2.6.8 and 6.1.1.4'
O O 0.0106 0.0060 'International Tables Vol C Tables 4.2.6.8 and 6.1.1.4'
P P 0.1023 0.0942 'International Tables Vol C Tables 4.2.6.8 and 6.1.1.4'
Ni Ni 0.3393 1.1124 'International Tables Vol C Tables 4.2.6.8 and 6.1.1.4'

loop_
_geom_angle_atom_site_label_1
_geom_angle_atom_site_label_2
_geom_angle_atom_site_label_3
_geom_angle
_geom_angle_site_symmetry_1
_geom_angle_site_symmetry_3
_geom_angle_publ_flag
C12 Ni C11 99.64(9) . . ?
C12 Ni B3 85.96(8) . . ?
C11 Ni B3 172.66(8) . . ?
C12 Ni B6 154.16(8) . . ?
C11 Ni B6 89.41(8) . . ?
B3 Ni B6 83.55(7) . . ?
C12 Ni B11 149.06(8) . . ?
C11 Ni B11 91.29(9) . . ?
B3 Ni B11 86.19(8) . . ?
B6 Ni B11 53.43(7) . . ?
C12 Ni B7 104.92(8) . . ?
C11 Ni B7 129.93(9) . . ?
B3 Ni B7 51.93(8) . . ?
B6 Ni B7 86.91(7) . . ?
B11 Ni B7 48.39(7) . . ?
C12 Ni C1 111.61(7) . . ?
C11 Ni C1 125.20(7) . . ?
B3 Ni C1 47.71(7) . . ?
B6 Ni C1 45.69(7) . . ?
B11 Ni C1 84.23(7) . . ?
B7 Ni C1 84.48(6) . . ?
B6 C1 B4 114.58(13) . . ?
B6 C1 B5 64.33(11) . . ?
B4 C1 B5 62.49(11) . . ?
B6 C1 B3 109.84(13) . . ?
B4 C1 B3 63.63(11) . . ?
B5 C1 B3 113.87(13) . . ?
B6 C1 Ni 64.37(8) . . ?
B4 C1 Ni 120.22(11) . . ?
B5 C1 Ni 121.87(11) . . ?
B3 C1 Ni 62.39(8) . . ?
C1 B3 B8 104.83(13) . . ?
C1 B3 B4 56.73(10) . . ?
B8 B3 B4 60.12(11) . . ?
C1 B3 B7 109.68(13) . . ?
B8 B3 B7 57.92(11) . . ?
B4 B3 B7 107.55(13) . . ?
C1 B3 Ni 69.90(9) . . ?
B8 B3 Ni 118.61(12) . . ?
B4 B3 Ni 120.86(12) . . ?
B7 B3 Ni 66.77(9) . . ?
C1 B4 B5 59.17(10) . . ?
C1 B4 B9 106.34(14) . . ?
B5 B4 B9 60.26(11) . . ?
C1 B4 B8 106.72(13) . . ?
B5 B4 B8 108.69(14) . . ?
B9 B4 B8 60.23(11) . . ?
C1 B4 B3 59.64(10) . . ?
B5 B4 B3 108.03(13) . . ?
B9 B4 B3 107.54(13) . . ?
B8 B4 B3 59.60(11) . . ?
C1 B5 B4 58.34(10) . . ?
C1 B5 B9 106.06(13) . . ?
B4 B5 B9 60.73(11) . . ?
C1 B5 B10 104.33(12) . . ?
B4 B5 B10 107.94(13) . . ?
B9 B5 B10 60.86(11) . . ?
C1 B5 B6 57.36(10) . . ?
B4 B5 B6 105.62(13) . . ?
B9 B5 B6 107.87(13) . . ?
B10 B5 B6 59.34(11) . . ?
C1 B6 B10 105.60(13) . . ?
C1 B6 B5 58.31(10) . . ?
B10 B6 B5 59.99(11) . . ?
C1 B6 B11 108.20(13) . . ?
B10 B6 B11 58.11(10) . . ?
B5 B6 B11 107.27(13) . . ?
C1 B6 Ni 69.93(9) . . ?
B10 B6 Ni 116.62(11) . . ?
B5 B6 Ni 121.55(12) . . ?
B11 B6 Ni 63.92(8) . . ?
B11 B7 B8 108.31(13) . . ?
B11 B7 B12 60.63(11) . . ?
B8 B7 B12 60.23(11) . . ?
B11 B7 B3 104.83(13) . . ?
B8 B7 B3 58.87(10) . . ?
B12 B7 B3 105.56(12) . . ?
B11 B7 Ni 64.64(9) . . ?
B8 B7 Ni 114.55(11) . . ?
B12 B7 Ni 116.90(11) . . ?
B3 B7 Ni 61.29(8) . . ?
B7 B8 B12 60.11(11) . . ?
B7 B8 B3 63.21(11) . . ?
B12 B8 B3 108.79(14) . . ?
B7 B8 B9 108.98(13) . . ?
B12 B8 B9 59.09(10) . . ?
B3 B8 B9 107.47(13) . . ?
B7 B8 B4 111.97(14) . . ?
B12 B8 B4 107.62(13) . . ?
B3 B8 B4 60.28(11) . . ?
B9 B8 B4 59.45(10) . . ?
B12 B9 B5 110.04(13) . . ?
B12 B9 B4 109.06(13) . . ?
B5 B9 B4 59.00(11) . . ?
B12 B9 B8 60.01(11) . . ?
B5 B9 B8 107.75(13) . . ?
B4 B9 B8 60.32(11) . . ?
B12 B9 B10 60.46(11) . . ?
B5 B9 B10 59.84(11) . . ?
B4 B9 B10 105.81(13) . . ?
B8 B9 B10 106.21(13) . . ?
B6 B10 B5 60.66(11) . . ?
B6 B10 B11 64.84(11) . . ?
B5 B10 B11 113.19(13) . . ?
B6 B10 B12 110.47(13) . . ?
B5 B10 B12 108.15(13) . . ?
B11 B10 B12 59.85(10) . . ?
B6 B10 B9 107.68(13) . . ?
B5 B10 B9 59.30(11) . . ?
B11 B10 B9 108.22(13) . . ?
B12 B10 B9 58.71(10) . . ?
B7 B11 B12 59.95(11) . . ?
B7 B11 B10 107.96(13) . . ?
B12 B11 B10 60.15(10) . . ?
B7 B11 B6 106.59(13) . . ?
B12 B11 B6 104.65(12) . . ?
B10 B11 B6 57.05(10) . . ?
B7 B11 Ni 66.97(9) . . ?
B12 B11 Ni 118.31(12) . . ?
B10 B11 Ni 114.52(11) . . ?
B6 B11 Ni 62.65(8) . . ?
B9 B12 B7 110.11(13) . . ?
B9 B12 B8 60.91(11) . . ?
B7 B12 B8 59.66(11) . . ?
B9 B12 B11 110.07(13) . . ?
B7 B12 B11 59.42(11) . . ?
B8 B12 B11 106.90(13) . . ?
B9 B12 B10 60.82(11) . . ?
B7 B12 B10 107.42(13) . . ?
B8 B12 B10 107.17(13) . . ?
B11 B12 B10 60.00(10) . . ?
O11 C11 Ni 175.9(2) . . ?
O12 C12 Ni 178.1(2) . . ?
P2 N1 P1 137.91(9) . . ?
N1 P1 C21 108.46(7) . . ?
N1 P1 C31 112.07(7) . . ?
C21 P1 C31 107.29(7) . . ?
N1 P1 C41 113.39(7) . . ?
C21 P1 C41 105.66(7) . . ?
C31 P1 C41 109.58(7) . . ?
C22 C21 C26 120.06(14) . . ?
C22 C21 P1 120.90(12) . . ?
C26 C21 P1 119.03(12) . . ?
C23 C22 C21 119.45(15) . . ?
C24 C23 C22 120.15(16) . . ?
C25 C24 C23 120.45(16) . . ?
C24 C25 C26 119.88(16) . . ?
C25 C26 C21 120.01(16) . . ?
C36 C31 C32 118.48(15) . . ?
C36 C31 P1 122.07(12) . . ?
C32 C31 P1 119.42(12) . . ?
C33 C32 C31 120.44(16) . . ?
C32 C33 C34 120.51(16) . . ?
C35 C34 C33 119.69(16) . . ?
C34 C35 C36 120.18(16) . . ?
C35 C36 C31 120.70(15) . . ?
C42 C41 C46 119.01(14) . . ?
C42 C41 P1 123.89(12) . . ?
C46 C41 P1 117.03(12) . . ?
C41 C42 C43 119.65(15) . . ?
C44 C43 C42 121.00(16) . . ?
C43 C44 C45 119.46(16) . . ?
C46 C45 C44 120.03(16) . . ?
C45 C46 C41 120.84(15) . . ?
N1 P2 C71 115.46(7) . . ?
N1 P2 C51 108.75(7) . . ?
C71 P2 C51 106.90(7) . . ?
N1 P2 C61 109.99(7) . . ?
C71 P2 C61 107.06(7) . . ?
C51 P2 C61 108.45(7) . . ?
C52 C51 C56 119.65(14) . . ?
C52 C51 P2 119.23(12) . . ?
C56 C51 P2 121.10(12) . . ?
C51 C52 C53 119.82(15) . . ?
C54 C53 C52 119.89(16) . . ?
C55 C54 C53 120.59(16) . . ?
C54 C55 C56 119.97(16) . . ?
C55 C56 C51 120.07(15) . . ?
C66 C61 C62 119.72(15) . . ?
C66 C61 P2 120.01(12) . . ?
C62 C61 P2 120.26(12) . . ?
C63 C62 C61 119.70(16) . . ?
C64 C63 C62 120.21(16) . . ?
C63 C64 C65 120.37(16) . . ?
C66 C65 C64 119.91(16) . . ?
C65 C66 C61 120.07(15) . . ?
C76 C71 C72 119.13(15) . . ?
C76 C71 P2 121.35(12) . . ?
C72 C71 P2 119.20(12) . . ?
C73 C72 C71 120.18(16) . . ?
C74 C73 C72 120.52(16) . . ?
C73 C74 C75 119.60(16) . . ?
C76 C75 C74 120.16(17) . . ?
C75 C76 C71 120.39(16) . . ?

loop_
_geom_bond_atom_site_label_1
_geom_bond_atom_site_label_2
_geom_bond_distance
_geom_bond_site_symmetry_2
_geom_bond_publ_flag
Ni C12 1.784(2) . ?
Ni C11 1.793(2) . ?
Ni B3 2.077(2) . ?
Ni B6 2.1128(19) . ?
Ni B11 2.1365(19) . ?
Ni B7 2.176(2) . ?
Ni C1 2.2010(17) . ?
C1 B6 1.677(3) . ?
C1 B4 1.680(3) . ?
C1 B5 1.695(2) . ?
C1 B3 1.734(2) . ?
B3 B8 1.788(3) . ?
B3 B4 1.800(3) . ?
B3 B7 1.864(3) . ?
B4 B5 1.750(3) . ?
B4 B9 1.781(3) . ?
B4 B8 1.797(3) . ?
B5 B9 1.773(3) . ?
B5 B10 1.783(3) . ?
B5 B6 1.795(3) . ?
B6 B10 1.771(3) . ?
B6 B11 1.910(3) . ?
B7 B11 1.768(3) . ?
B7 B8 1.769(3) . ?
B7 B12 1.777(3) . ?
B8 B12 1.780(3) . ?
B8 B9 1.796(3) . ?
B9 B12 1.763(3) . ?
B9 B10 1.801(3) . ?
B10 B11 1.792(3) . ?
B10 B12 1.795(3) . ?
B11 B12 1.789(3) . ?
C11 O11 1.132(2) . ?
C12 O12 1.133(2) . ?
N1 P2 1.5905(13) . ?
N1 P1 1.5934(13) . ?
P1 C21 1.7967(15) . ?
P1 C31 1.8063(16) . ?
P1 C41 1.8075(16) . ?
C21 C22 1.398(2) . ?
C21 C26 1.400(2) . ?
C22 C23 1.397(2) . ?
C23 C24 1.392(2) . ?
C24 C25 1.387(2) . ?
C25 C26 1.392(2) . ?
C31 C36 1.393(2) . ?
C31 C32 1.403(2) . ?
C32 C33 1.384(2) . ?
C33 C34 1.387(2) . ?
C34 C35 1.382(2) . ?
C35 C36 1.393(2) . ?
C41 C42 1.392(2) . ?
C41 C46 1.399(2) . ?
C42 C43 1.396(2) . ?
C43 C44 1.381(2) . ?
C44 C45 1.390(2) . ?
C45 C46 1.384(2) . ?
P2 C71 1.8069(16) . ?
P2 C51 1.8098(15) . ?
P2 C61 1.8112(16) . ?
C51 C52 1.396(2) . ?
C51 C56 1.402(2) . ?
C52 C53 1.401(2) . ?
C53 C54 1.388(2) . ?
C54 C55 1.383(2) . ?
C55 C56 1.394(2) . ?
C61 C66 1.396(2) . ?
C61 C62 1.399(2) . ?
C62 C63 1.391(2) . ?
C63 C64 1.382(3) . ?
C64 C65 1.390(2) . ?
C65 C66 1.386(2) . ?
C71 C76 1.393(2) . ?
C71 C72 1.399(2) . ?
C72 C73 1.392(2) . ?
C73 C74 1.383(3) . ?
C74 C75 1.394(3) . ?
C75 C76 1.392(2) . ?
